data_4034818
loop_
_publ_author_name
'Usmanova, Liliia'
'Dar'in, Dmitry'
'Novikov, Mikhail S.'
'Gureev, Maxim'
'Krasavin, Mikhail'

_publ_section_title
;
 Bicyclic Piperazine Mimetics of the Peptide \b-Turn Assembled via the
 Castagnoli-Cushman Reaction.
;
_journal_issue 10
_journal_name_full 'The Journal of organic chemistry'
_journal_page_first 5859
_journal_page_last 5868
_journal_paper_doi 10.1021/acs.joc.8b00811
_journal_volume 83
_journal_year 2018
_chemical_formula_moiety 'C26 H23 N3 O4'
_chemical_formula_sum 'C26 H23 N3 O4'
_chemical_formula_weight 441.47
_space_group_crystal_system monoclinic
_space_group_IT_number 14
_space_group_name_Hall '-P 2ybc'
_space_group_name_H-M_alt 'P 1 21/c 1'
_atom_sites_solution_hydrogens geom
_atom_sites_solution_primary iterative
_audit_creation_date 2017-11-09
_audit_creation_method
;
Olex2 1.2
(compiled 2017.08.10 svn.r3458 for OlexSys, GUI svn.r5381)
;
_cell_angle_alpha 90
_cell_angle_beta 98.9764(17)
_cell_angle_gamma 90
_cell_formula_units_Z 4
_cell_length_a 13.6746(2)
_cell_length_b 17.7585(3)
_cell_length_c 8.82977(16)
_cell_measurement_reflns_used 7364
_cell_measurement_temperature 100(2)
_cell_measurement_theta_max 76.0380
_cell_measurement_theta_min 3.2340
_cell_volume 2117.96(6)
_computing_cell_refinement 'CrysAlisPro 1.171.38.46 (Rigaku OD, 2015)'
_computing_data_collection 'CrysAlisPro 1.171.38.46 (Rigaku OD, 2015)'
_computing_data_reduction 'CrysAlisPro 1.171.38.46 (Rigaku OD, 2015)'
_computing_molecular_graphics 'Olex2 (Dolomanov et al., 2009)'
_computing_publication_material 'Olex2 (Dolomanov et al., 2009)'
_computing_structure_refinement 'ShelXL (Sheldrick, 2015)'
_computing_structure_solution 'olex2.solve (Bourhis et al., 2015)'
_diffrn_ambient_environment N~2~
_diffrn_ambient_temperature 100(2)
_diffrn_detector 'CCD plate'
_diffrn_detector_area_resol_mean 10.3829
_diffrn_detector_type Atlas
_diffrn_measured_fraction_theta_full 1.000
_diffrn_measured_fraction_theta_max 0.988
_diffrn_measurement_details
;
List of Runs (angles in degrees, time in seconds):

  # Type    Start    End  Width  t~exp~   \w     \q     \k     \f   Frames
--------------------------------------------------------------------------
  1  \w    -66.00  23.00   1.00    1.30    --  -40.38  38.00  90.00   89
  2  \w    -43.00  21.00   1.00    1.30    --  -40.38  38.00 150.00   64
  3  \w     94.00 125.00   1.00    1.30    --   40.38 178.00-150.00   31
  4  \w    147.00 178.00   1.00    5.00    --  113.00  94.00-122.00   31
  5  \w    118.00 144.00   1.00    5.00    --  113.00 112.00 -60.00   26
  6  \w    103.00 135.00   1.00    5.00    --  113.00  94.00-122.00   32
  7  \w    101.00 144.00   1.00    5.00    --  113.00 112.00-180.00   43
  8  \w    140.00 175.00   1.00    5.00    --  113.00  15.00  60.00   35
  9  \w     73.00 112.00   1.00    5.00    --  113.00-112.00  30.00   39
 10  \w     66.00 144.00   1.00    5.00    --  113.00 -77.00 150.00   78
 11  \w     55.00 128.00   1.00    1.30    --   40.38-178.00  30.00   73
 12  \w     32.00 107.00   1.00    5.00    --  113.00 -95.00  90.00   75
 13  \w     35.00  61.00   1.00    5.00    --  113.00-112.00 120.00   26
 14  \w     53.00 122.00   1.00    5.00    --  113.00  15.00  60.00   69
 15  \w     30.00 109.00   1.00    5.00    --  113.00 -95.00 -60.00   79
 16  \w   -113.00 -16.00   1.00    1.30    --  -40.38 -57.00 -60.00   97
 17  \w    -61.00  10.00   1.00    1.30    --  -40.38  38.00-120.00   71
 18  \w     61.00  87.00   1.00    1.30    --   40.38 178.00-180.00   26
 19  \w     12.00  38.00   1.00    1.30    --   40.38 -99.00 -90.00   26
 20  \w     79.00 105.00   1.00    5.00    --  113.00  77.00-180.00   26
 21  \w    119.00 153.00   1.00    5.00    --  113.00  77.00-180.00   34
 22  \w    121.00 168.00   1.00    5.00    --  113.00  45.00 -60.00   47
 23  \w    140.00 177.00   1.00    5.00    --  113.00  15.00-120.00   37
 24  \w    102.00 166.00   1.00    5.00    --  113.00 112.00 120.00   64
 25  \w    148.00 178.00   1.00    5.00    --  113.00  45.00   0.00   30
 26  \w     90.00 115.00   1.00    5.00    --  113.00-112.00 -90.00   25
 27  \w     94.00 119.00   1.00    5.00    --  113.00  61.00 -90.00   25
 28  \w     35.00  67.00   1.00    5.00    --  113.00-112.00 -90.00   32
 29  \w     69.00 113.00   1.00    5.00    --  113.00-112.00 150.00   44
 30  \w     45.00 129.00   1.00    5.00    --  113.00 -45.00  90.00   84
 31  \w    131.00 157.00   1.00    5.00    --  113.00  61.00 -90.00   26
 32  \w    151.00 178.00   1.00    5.00    --  113.00  15.00 120.00   27
 33  \w     39.00  90.00   1.00    5.00    --  113.00 -95.00  30.00   51
 34  \w     59.00  85.00   1.00    5.00    --  113.00  15.00 120.00   26
;
_diffrn_measurement_device 'four-circle diffractometer'
_diffrn_measurement_device_type 'SuperNova, Dual, Cu at zero, Atlas'
_diffrn_measurement_method '\w scans'
_diffrn_orient_matrix_type 'CrysAlisPro convention (1999,Acta A55,543-557)'
_diffrn_orient_matrix_UB_11 -0.0071383000
_diffrn_orient_matrix_UB_12 0.0805574000
_diffrn_orient_matrix_UB_13 0.0621233000
_diffrn_orient_matrix_UB_21 0.1136141000
_diffrn_orient_matrix_UB_22 0.0030388000
_diffrn_orient_matrix_UB_23 0.0416914000
_diffrn_orient_matrix_UB_31 0.0071346000
_diffrn_orient_matrix_UB_32 0.0320483000
_diffrn_orient_matrix_UB_33 -0.1600108000
_diffrn_radiation_monochromator mirror
_diffrn_radiation_probe x-ray
_diffrn_radiation_type CuK\a
_diffrn_radiation_wavelength 1.54184
_diffrn_reflns_av_R_equivalents 0.0547
_diffrn_reflns_av_unetI/netI 0.0373
_diffrn_reflns_Laue_measured_fraction_full 1.000
_diffrn_reflns_Laue_measured_fraction_max 0.988
_diffrn_reflns_limit_h_max 17
_diffrn_reflns_limit_h_min -16
_diffrn_reflns_limit_k_max 22
_diffrn_reflns_limit_k_min -22
_diffrn_reflns_limit_l_max 10
_diffrn_reflns_limit_l_min -11
_diffrn_reflns_number 19212
_diffrn_reflns_point_group_measured_fraction_full 1.000
_diffrn_reflns_point_group_measured_fraction_max 0.988
_diffrn_reflns_theta_full 67.684
_diffrn_reflns_theta_max 76.227
_diffrn_reflns_theta_min 3.272
_diffrn_source 'micro-focus sealed X-ray tube'
_diffrn_source_type 'SuperNova (Cu) X-ray Source'
_exptl_absorpt_coefficient_mu 0.772
_exptl_absorpt_correction_T_max 1.00000
_exptl_absorpt_correction_T_min 0.64833
_exptl_absorpt_correction_type multi-scan
_exptl_absorpt_process_details
;
CrysAlisPro 1.171.38.46 (Rigaku Oxford Diffraction, 2015)
Empirical absorption correction using spherical harmonics,
 implemented in SCALE3 ABSPACK scaling algorithm.
;
_exptl_crystal_colour 'clear colourless'
_exptl_crystal_colour_lustre clear
_exptl_crystal_colour_primary colourless
_exptl_crystal_density_diffrn 1.385
_exptl_crystal_density_method 'not measured'
_exptl_crystal_description prism
_exptl_crystal_F_000 928
_exptl_crystal_size_max 0.21
_exptl_crystal_size_mid 0.2
_exptl_crystal_size_min 0.13
_refine_diff_density_max 0.321
_refine_diff_density_min -0.300
_refine_diff_density_rms 0.058
_refine_ls_extinction_method none
_refine_ls_goodness_of_fit_ref 1.029
_refine_ls_hydrogen_treatment constr
_refine_ls_matrix_type full
_refine_ls_number_parameters 299
_refine_ls_number_reflns 4375
_refine_ls_number_restraints 0
_refine_ls_restrained_S_all 1.029
_refine_ls_R_factor_all 0.0547
_refine_ls_R_factor_gt 0.0440
_refine_ls_shift/su_max 0.001
_refine_ls_shift/su_mean 0.000
_refine_ls_structure_factor_coef Fsqd
_refine_ls_weighting_details 'w=1/[\s^2^(Fo^2^)+(0.0589P)^2^+0.9916P] where P=(Fo^2^+2Fc^2^)/3'
_refine_ls_weighting_scheme calc
_refine_ls_wR_factor_gt 0.1112
_refine_ls_wR_factor_ref 0.1205
_reflns_Friedel_coverage 0.000
_reflns_number_gt 3651
_reflns_number_total 4375
_reflns_threshold_expression 'I > 2\s(I)'
_cod_data_source_file jo8b00811_si_006.cif
_cod_data_source_block ulm386
_cod_original_cell_volume 2117.96(7)
_cod_database_code 4034818
_shelx_shelxl_version_number 2014/7
_chemical_oxdiff_formula 'c26 h23 n4 o4'
_shelx_space_group_comment
;
The symmetry employed for this shelxl refinement is uniquely defined
by the following loop, which should always be used as a source of
symmetry information in preference to the above space-group names.
They are only intended as comments.
;
_shelx_estimated_absorpt_t_max 0.906
_shelx_estimated_absorpt_t_min 0.855
_reflns_odcompleteness_completeness 99.98
_reflns_odcompleteness_iscentric 1
_reflns_odcompleteness_theta 72.42
_olex2_refinement_description
;
1. Fixed Uiso
 At 1.2 times of:
  All C(H) groups, All C(H,H) groups
 At 1.5 times of:
  All C(H,H,H) groups
2.a Ternary CH refined with riding coordinates:
 C9(H9), C10(H10)
2.b Secondary CH2 refined with riding coordinates:
 C6(H6A,H6B), C3(H3A,H3B)
2.c Aromatic/amide H refined with riding coordinates:
 C30(H30), C31(H31), C17(H17), C28(H28), C24(H24), C26(H26), C21(H21),
 C22(H22), C27(H27), C18(H18), C19(H19), C25(H25), C23(H23), C20(H20)
2.d Idealised Me refined as rotating group:
 C33(H33A,H33B,H33C)
;
_olex2_submission_special_instructions 'No special instructions were received'
_oxdiff_exptl_absorpt_empirical_details
;
Empirical correction (ABSPACK) includes:
- Absorption correction using spherical harmonics
- Frame scaling
;
_oxdiff_exptl_absorpt_empirical_full_max 2.501
_oxdiff_exptl_absorpt_empirical_full_min 0.279

loop_
_space_group_symop_operation_xyz
'x, y, z'
'-x, y+1/2, -z+1/2'
'-x, -y, -z'
'x, -y-1/2, z-1/2'

loop_
_atom_site_label
_atom_site_type_symbol
_atom_site_fract_x
_atom_site_fract_y
_atom_site_fract_z
_atom_site_U_iso_or_equiv
_atom_site_adp_type
_atom_site_occupancy
_atom_site_site_symmetry_order
_atom_site_calc_flag
_atom_site_refinement_flags_posn
O32 O -0.14075(8) 0.64674(7) 0.73577(13) 0.0216(3) Uani 1 1 d .
O11 O 0.18095(8) 0.72800(6) 0.35254(12) 0.0166(2) Uani 1 1 d .
O12 O 0.13103(8) 0.49175(6) -0.03006(12) 0.0193(2) Uani 1 1 d .
O13 O 0.40553(9) 0.64114(7) -0.17040(13) 0.0237(3) Uani 1 1 d .
N5 N 0.20245(9) 0.60454(7) 0.03568(13) 0.0138(3) Uani 1 1 d .
N2 N 0.10621(9) 0.61457(7) 0.29119(14) 0.0140(3) Uani 1 1 d .
N8 N 0.39998(9) 0.65225(7) 0.08480(14) 0.0145(3) Uani 1 1 d .
C16 C 0.04453(11) 0.61979(8) 0.40946(17) 0.0147(3) Uani 1 1 d .
C1 C 0.17066(10) 0.67031(8) 0.27429(15) 0.0127(3) Uani 1 1 d .
C9 C 0.34327(10) 0.65191(8) 0.21395(16) 0.0129(3) Uani 1 1 d .
H9 H 0.3653 0.6958 0.2816 0.015 Uiso 1 1 calc R
C6 C 0.25388(11) 0.60776(8) -0.09630(16) 0.0151(3) Uani 1 1 d .
H6A H 0.2164 0.6413 -0.1743 0.018 Uiso 1 1 calc R
H6B H 0.2539 0.5568 -0.1416 0.018 Uiso 1 1 calc R
C7 C 0.35975(11) 0.63551(8) -0.06198(17) 0.0163(3) Uani 1 1 d .
C4 C 0.14780(11) 0.54428(8) 0.06075(16) 0.0147(3) Uani 1 1 d .
C29 C -0.07613(11) 0.63777(8) 0.63377(17) 0.0162(3) Uani 1 1 d .
C15 C 0.36011(10) 0.58063(8) 0.30983(17) 0.0140(3) Uani 1 1 d .
C30 C -0.11580(11) 0.61120(9) 0.48878(19) 0.0194(3) Uani 1 1 d .
H30 H -0.1841 0.5989 0.4667 0.023 Uiso 1 1 calc R
C31 C -0.05618(11) 0.60259(9) 0.37616(17) 0.0174(3) Uani 1 1 d .
H31 H -0.0838 0.5851 0.2770 0.021 Uiso 1 1 calc R
C17 C 0.57036(12) 0.61224(9) 0.07626(19) 0.0211(3) Uani 1 1 d .
H17 H 0.5453 0.5680 0.0233 0.025 Uiso 1 1 calc R
C28 C 0.02458(12) 0.65297(9) 0.66820(17) 0.0193(3) Uani 1 1 d .
H28 H 0.0526 0.6696 0.7678 0.023 Uiso 1 1 calc R
C14 C 0.50543(11) 0.66505(9) 0.12098(16) 0.0154(3) Uani 1 1 d .
C24 C 0.38157(12) 0.44885(9) 0.48500(19) 0.0210(3) Uani 1 1 d .
H24 H 0.3880 0.4040 0.5444 0.025 Uiso 1 1 calc R
C26 C 0.35755(11) 0.58337(9) 0.46685(17) 0.0169(3) Uani 1 1 d .
H26 H 0.3487 0.6302 0.5148 0.020 Uiso 1 1 calc R
C21 C 0.54146(12) 0.72873(9) 0.20150(19) 0.0210(3) Uani 1 1 d .
H21 H 0.4971 0.7647 0.2325 0.025 Uiso 1 1 calc R
C22 C 0.37458(11) 0.51156(9) 0.24204(17) 0.0179(3) Uani 1 1 d .
H22 H 0.3767 0.5092 0.1351 0.022 Uiso 1 1 calc R
C27 C 0.08410(11) 0.64354(9) 0.55511(18) 0.0189(3) Uani 1 1 d .
H27 H 0.1530 0.6536 0.5786 0.023 Uiso 1 1 calc R
C18 C 0.67189(12) 0.62414(10) 0.10901(19) 0.0226(3) Uani 1 1 d .
H18 H 0.7163 0.5886 0.0769 0.027 Uiso 1 1 calc R
C19 C 0.70811(12) 0.68813(10) 0.18882(19) 0.0223(3) Uani 1 1 d .
H19 H 0.7775 0.6966 0.2106 0.027 Uiso 1 1 calc R
C25 C 0.36786(12) 0.51753(10) 0.55360(18) 0.0207(3) Uani 1 1 d .
H25 H 0.3655 0.5197 0.6605 0.025 Uiso 1 1 calc R
C23 C 0.38590(12) 0.44608(9) 0.3288(2) 0.0220(3) Uani 1 1 d .
H23 H 0.3966 0.3994 0.2815 0.026 Uiso 1 1 calc R
C20 C 0.64355(13) 0.73947(10) 0.2366(2) 0.0257(4) Uani 1 1 d .
H20 H 0.6688 0.7825 0.2938 0.031 Uiso 1 1 calc R
C10 C 0.23289(11) 0.66315(8) 0.14753(16) 0.0130(3) Uani 1 1 d .
H10 H 0.2276 0.7121 0.0908 0.016 Uiso 1 1 calc R
C3 C 0.10632(11) 0.54218(8) 0.20990(17) 0.0170(3) Uani 1 1 d .
H3A H 0.0374 0.5234 0.1883 0.020 Uiso 1 1 calc R
H3B H 0.1452 0.5055 0.2791 0.020 Uiso 1 1 calc R
C33 C -0.10131(13) 0.67507(10) 0.88458(19) 0.0233(3) Uani 1 1 d .
H33A H -0.0690 0.7236 0.8741 0.035 Uiso 1 1 calc GR
H33B H -0.0528 0.6393 0.9367 0.035 Uiso 1 1 calc GR
H33C H -0.1551 0.6817 0.9448 0.035 Uiso 1 1 calc GR

loop_
_atom_site_aniso_label
_atom_site_aniso_U_11
_atom_site_aniso_U_22
_atom_site_aniso_U_33
_atom_site_aniso_U_23
_atom_site_aniso_U_13
_atom_site_aniso_U_12
O32 0.0169(5) 0.0285(6) 0.0200(6) -0.0023(4) 0.0043(4) -0.0005(4)
O11 0.0188(5) 0.0161(5) 0.0142(5) -0.0027(4) 0.0001(4) -0.0004(4)
O12 0.0214(5) 0.0186(5) 0.0173(5) -0.0061(4) 0.0009(4) -0.0032(4)
O13 0.0270(6) 0.0315(6) 0.0137(5) -0.0028(4) 0.0059(4) -0.0096(5)
N5 0.0143(6) 0.0166(6) 0.0091(5) -0.0014(4) -0.0023(4) 0.0000(5)
N2 0.0135(6) 0.0158(6) 0.0120(6) -0.0014(4) 0.0000(4) -0.0004(5)
N8 0.0144(6) 0.0166(6) 0.0122(6) -0.0011(4) 0.0016(5) -0.0024(5)
C16 0.0145(7) 0.0158(7) 0.0136(7) 0.0011(5) 0.0010(5) 0.0004(5)
C1 0.0123(6) 0.0149(7) 0.0095(6) 0.0014(5) -0.0031(5) 0.0027(5)
C9 0.0127(6) 0.0146(6) 0.0108(6) -0.0012(5) -0.0003(5) -0.0006(5)
C6 0.0174(7) 0.0182(7) 0.0090(6) -0.0012(5) -0.0008(5) -0.0004(5)
C7 0.0191(7) 0.0146(7) 0.0148(7) 0.0001(5) 0.0017(6) -0.0020(5)
C4 0.0129(6) 0.0166(7) 0.0130(7) -0.0004(5) -0.0029(5) 0.0016(5)
C29 0.0156(7) 0.0171(7) 0.0161(7) 0.0031(5) 0.0028(5) 0.0006(5)
C15 0.0104(6) 0.0166(7) 0.0139(7) 0.0010(5) -0.0018(5) 0.0005(5)
C30 0.0128(7) 0.0232(8) 0.0213(8) 0.0012(6) -0.0002(6) -0.0031(6)
C31 0.0148(7) 0.0210(7) 0.0148(7) -0.0018(5) -0.0021(5) -0.0023(6)
C17 0.0206(8) 0.0199(8) 0.0235(8) -0.0059(6) 0.0051(6) -0.0029(6)
C28 0.0176(7) 0.0268(8) 0.0127(7) -0.0017(6) -0.0005(6) -0.0032(6)
C14 0.0142(7) 0.0190(7) 0.0124(6) 0.0016(5) 0.0007(5) -0.0019(5)
C24 0.0165(7) 0.0216(8) 0.0237(8) 0.0083(6) -0.0005(6) -0.0005(6)
C26 0.0146(7) 0.0199(7) 0.0153(7) -0.0003(5) -0.0003(5) 0.0017(5)
C21 0.0167(7) 0.0177(7) 0.0272(8) -0.0042(6) -0.0007(6) 0.0022(6)
C22 0.0191(7) 0.0194(7) 0.0136(7) -0.0013(5) -0.0026(5) 0.0017(6)
C27 0.0117(7) 0.0288(8) 0.0152(7) 0.0014(6) -0.0006(5) -0.0020(6)
C18 0.0199(8) 0.0232(8) 0.0257(8) -0.0017(6) 0.0062(6) 0.0040(6)
C19 0.0142(7) 0.0250(8) 0.0261(8) 0.0019(6) -0.0016(6) -0.0010(6)
C25 0.0171(7) 0.0285(8) 0.0156(7) 0.0048(6) -0.0001(6) 0.0011(6)
C23 0.0221(8) 0.0172(7) 0.0249(8) -0.0009(6) -0.0021(6) 0.0025(6)
C20 0.0195(8) 0.0210(8) 0.0338(9) -0.0063(7) -0.0046(7) -0.0019(6)
C10 0.0143(7) 0.0134(6) 0.0104(6) -0.0004(5) -0.0010(5) -0.0006(5)
C3 0.0200(7) 0.0150(7) 0.0162(7) -0.0027(5) 0.0038(6) -0.0024(5)
C33 0.0257(8) 0.0260(8) 0.0192(8) -0.0023(6) 0.0061(6) 0.0005(7)

loop_
_atom_type_symbol
_atom_type_description
_atom_type_scat_dispersion_real
_atom_type_scat_dispersion_imag
_atom_type_scat_source
C C 0.0181 0.0091 'International Tables Vol C Tables 4.2.6.8 and 6.1.1.4'
H H 0.0000 0.0000 'International Tables Vol C Tables 4.2.6.8 and 6.1.1.4'
N N 0.0311 0.0180 'International Tables Vol C Tables 4.2.6.8 and 6.1.1.4'
O O 0.0492 0.0322 'International Tables Vol C Tables 4.2.6.8 and 6.1.1.4'

loop_
_geom_angle_atom_site_label_1
_geom_angle_atom_site_label_2
_geom_angle_atom_site_label_3
_geom_angle
C29 O32 C33 117.15(12)
C4 N5 C6 120.98(12)
C4 N5 C10 124.58(12)
C10 N5 C6 113.23(12)
C16 N2 C3 116.98(12)
C1 N2 C16 119.89(12)
C1 N2 C3 122.44(13)
C7 N8 C9 123.54(12)
C7 N8 C14 119.11(13)
C14 N8 C9 117.15(11)
C31 C16 N2 120.12(13)
C27 C16 N2 120.32(13)
C27 C16 C31 119.54(14)
O11 C1 N2 124.60(14)
O11 C1 C10 117.17(13)
N2 C1 C10 118.21(12)
N8 C9 C15 112.43(12)
N8 C9 C10 107.84(11)
C15 C9 C10 111.91(12)
N5 C6 C7 114.80(12)
O13 C7 N8 123.10(14)
O13 C7 C6 117.30(13)
N8 C7 C6 119.60(13)
O12 C4 N5 123.34(14)
O12 C4 C3 119.49(13)
N5 C4 C3 117.17(13)
O32 C29 C30 116.52(13)
O32 C29 C28 123.65(14)
C28 C29 C30 119.83(14)
C26 C15 C9 119.99(13)
C22 C15 C9 120.89(13)
C22 C15 C26 119.07(14)
C31 C30 C29 120.50(14)
C30 C31 C16 119.66(14)
C18 C17 C14 119.99(15)
C29 C28 C27 119.32(14)
C17 C14 N8 119.36(13)
C21 C14 N8 120.31(14)
C21 C14 C17 120.32(14)
C25 C24 C23 119.59(15)
C25 C26 C15 120.12(14)
C14 C21 C20 119.28(15)
C23 C22 C15 120.79(14)
C16 C27 C28 121.08(14)
C19 C18 C17 119.75(15)
C20 C19 C18 120.11(15)
C24 C25 C26 120.45(15)
C22 C23 C24 119.97(15)
C19 C20 C21 120.50(15)
N5 C10 C1 115.41(12)
N5 C10 C9 108.99(11)
C1 C10 C9 111.04(11)
N2 C3 C4 115.57(12)

loop_
_geom_bond_atom_site_label_1
_geom_bond_atom_site_label_2
_geom_bond_distance
O32 C29 1.3658(19)
O32 C33 1.432(2)
O11 C1 1.2315(19)
O12 C4 1.2280(19)
O13 C7 1.227(2)
N5 C6 1.4532(19)
N5 C4 1.343(2)
N5 C10 1.4505(17)
N2 C16 1.4441(19)
N2 C1 1.3490(19)
N2 C3 1.4725(18)
N8 C9 1.4757(18)
N8 C7 1.360(2)
N8 C14 1.4454(18)
C16 C31 1.396(2)
C16 C27 1.381(2)
C1 C10 1.513(2)
C9 C15 1.5203(19)
C9 C10 1.5446(19)
C6 C7 1.514(2)
C4 C3 1.514(2)
C29 C30 1.393(2)
C29 C28 1.390(2)
C15 C26 1.393(2)
C15 C22 1.392(2)
C30 C31 1.389(2)
C17 C14 1.391(2)
C17 C18 1.389(2)
C28 C27 1.393(2)
C14 C21 1.385(2)
C24 C25 1.387(2)
C24 C23 1.391(2)
C26 C25 1.393(2)
C21 C20 1.395(2)
C22 C23 1.388(2)
C18 C19 1.387(2)
C19 C20 1.380(2)
